data_7249107
loop_
_publ_author_name
'Kuri, Prasitaditya'
'Nanubolu, Jagadeesh Babu'

_publ_section_title
;
 Why does the niclosamide drug form solvates or hydrates?
;
_journal_issue 32
_journal_name_full CrystEngComm
_journal_page_first 4313
_journal_page_last 4328
_journal_paper_doi 10.1039/D4CE00463A
_journal_volume 26
_journal_year 2024
_chemical_formula_moiety '2(C13 H8 Cl2 N2 O4), 1.5(C4 H8 O2)'
_chemical_formula_sum 'C32 H28 Cl4 N4 O11'
_chemical_formula_weight 786.38
_chemical_name_systematic 'Niclosamide dioxane solvate 2'
_space_group_crystal_system triclinic
_space_group_IT_number 2
_space_group_name_Hall '-P 1'
_space_group_name_H-M_alt 'P -1'
_atom_sites_solution_hydrogens mixed
_audit_creation_method SHELXL-2018/3
_audit_update_record
;
2024-05-02 deposited with the CCDC.	2024-07-12 downloaded from the CCDC.
;
_cell_angle_alpha 66.0849(14)
_cell_angle_beta 87.5929(15)
_cell_angle_gamma 64.4525(12)
_cell_formula_units_Z 2
_cell_length_a 11.4503(5)
_cell_length_b 12.5985(5)
_cell_length_c 14.5875(7)
_cell_measurement_reflns_used 9949
_cell_measurement_temperature 293(2)
_cell_measurement_theta_max 27.589
_cell_measurement_theta_min 2.321
_cell_volume 1712.94(13)
_computing_cell_refinement '<i>SAINT</i> (Bruker, 2016)'
_computing_data_collection '<i>APEX3</i> (Bruker, 2016)'
_computing_data_reduction 'Bruker SAINT'
_computing_structure_refinement 'SHELXL-2018/3 (Sheldrick, 2018)'
_computing_structure_solution 'SHELXT 2018/2 (Sheldrick, 2018)'
_diffrn_ambient_temperature 293(2)
_diffrn_measured_fraction_theta_full 0.992
_diffrn_measured_fraction_theta_max 0.994
_diffrn_measurement_device_type 'Bruker D8 QUEST PHOTON III C7 HPAD'
_diffrn_measurement_method '\w and \f'
_diffrn_radiation_type MoK\a
_diffrn_radiation_wavelength 0.71073
_diffrn_reflns_av_R_equivalents 0.0476
_diffrn_reflns_av_unetI/netI 0.0520
_diffrn_reflns_Laue_measured_fraction_full 0.992
_diffrn_reflns_Laue_measured_fraction_max 0.994
_diffrn_reflns_limit_h_max 14
_diffrn_reflns_limit_h_min -14
_diffrn_reflns_limit_k_max 16
_diffrn_reflns_limit_k_min -15
_diffrn_reflns_limit_l_max 18
_diffrn_reflns_limit_l_min -18
_diffrn_reflns_number 31623
_diffrn_reflns_point_group_measured_fraction_full 0.992
_diffrn_reflns_point_group_measured_fraction_max 0.994
_diffrn_reflns_theta_full 25.242
_diffrn_reflns_theta_max 27.500
_diffrn_reflns_theta_min 2.081
_diffrn_source microfocus
_exptl_absorpt_coefficient_mu 0.413
_exptl_absorpt_correction_T_max 0.7457
_exptl_absorpt_correction_T_min 0.6463
_exptl_absorpt_correction_type multi-scan
_exptl_absorpt_process_details
;
 SADABS 2016/2: Krause, L., Herbst-Irmer, R., Sheldrick G.M. & Stalke D.,
 J. Appl. Cryst. 48 (2015) 3-10
;
_exptl_crystal_density_diffrn 1.525
_exptl_crystal_description NEEDLE
_exptl_crystal_F_000 808
_exptl_crystal_size_max 0.360
_exptl_crystal_size_mid 0.140
_exptl_crystal_size_min 0.100
_refine_diff_density_max 0.325
_refine_diff_density_min -0.205
_refine_diff_density_rms 0.045
_refine_ls_extinction_method none
_refine_ls_goodness_of_fit_ref 1.038
_refine_ls_hydrogen_treatment mixed
_refine_ls_matrix_type full
_refine_ls_number_parameters 541
_refine_ls_number_reflns 7828
_refine_ls_number_restraints 210
_refine_ls_restrained_S_all 1.031
_refine_ls_R_factor_all 0.1031
_refine_ls_R_factor_gt 0.0527
_refine_ls_shift/su_max 0.001
_refine_ls_shift/su_mean 0.000
_refine_ls_structure_factor_coef Fsqd
_refine_ls_weighting_details 'w=1/[\s^2^(Fo^2^)+(0.0713P)^2^+0.5855P] where P=(Fo^2^+2Fc^2^)/3'
_refine_ls_weighting_scheme calc
_refine_ls_wR_factor_gt 0.1295
_refine_ls_wR_factor_ref 0.1671
_reflns_Friedel_coverage 0.000
_reflns_number_gt 4583
_reflns_number_total 7828
_reflns_threshold_expression 'I > 2\s(I)'
_cod_data_source_file d4ce00463a2.cif
_cod_data_source_block KB750_0m
_cod_depositor_comments 'Adding full bibliography for 7249103--7249108.cif.'
_cod_database_code 7249107
_shelx_shelxl_version_number 2018/3
_shelx_space_group_comment
;
The symmetry employed for this shelxl refinement is uniquely defined
by the following loop, which should always be used as a source of
symmetry information in preference to the above space-group names.
They are only intended as comments.
;
_shelx_estimated_absorpt_t_min 0.866
_shelx_estimated_absorpt_t_max 0.960

loop_
_space_group_symop_operation_xyz
'x, y, z'
'-x, -y, -z'

loop_
_atom_site_label
_atom_site_type_symbol
_atom_site_fract_x
_atom_site_fract_y
_atom_site_fract_z
_atom_site_U_iso_or_equiv
_atom_site_adp_type
_atom_site_occupancy
_atom_site_site_symmetry_order
_atom_site_calc_flag
_atom_site_refinement_flags_posn
_atom_site_refinement_flags_adp
_atom_site_refinement_flags_occupancy
_atom_site_disorder_assembly
_atom_site_disorder_group
C1A C 0.4081(2) 0.1489(2) -0.14884(17) 0.0462(5) Uani 1 1 d . . . . .
Cl1A Cl -0.0898(4) 0.3585(10) -0.1483(5) 0.0909(13) Uani 0.73(2) 1 d . U P A 1
Cl1D Cl -0.0779(12) 0.304(2) -0.1281(11) 0.080(2) Uani 0.27(2) 1 d . U P A 2
N1A N 0.53290(19) 0.11988(19) -0.11507(16) 0.0467(5) Uani 1 1 d . . . . .
H1AN H 0.544(2) 0.134(2) -0.0661(18) 0.046(7) Uiso 1 1 d . . . . .
O1A O 0.38183(17) 0.1294(2) -0.21838(14) 0.0668(5) Uani 1 1 d . . . . .
C2A C 0.3023(2) 0.2095(2) -0.09515(16) 0.0419(5) Uani 1 1 d . . . . .
Cl2A Cl 0.76608(6) 0.08633(7) -0.00630(6) 0.0704(2) Uani 1 1 d . . . . .
N2A N 1.0090(3) -0.1048(2) -0.2469(2) 0.0739(7) Uani 1 1 d . . . . .
O2A O 0.44191(17) 0.1935(2) 0.03024(16) 0.0658(6) Uani 1 1 d . . . . .
H2AO H 0.445(3) 0.196(3) 0.083(2) 0.074(10) Uiso 1 1 d . . . . .
C3A C 0.3187(2) 0.2324(2) -0.01204(18) 0.0455(5) Uani 1 1 d . . . . .
O3A O 1.0079(2) -0.1214(2) -0.32316(18) 0.0894(7) Uani 1 1 d . . . . .
C4A C 0.2102(2) 0.2919(2) 0.02779(18) 0.0523(6) Uani 1 1 d . . . . .
H4A H 0.222090 0.307764 0.082772 0.063 Uiso 1 1 calc R U . . .
O4A O 1.1089(2) -0.1348(3) -0.1958(2) 0.1211(10) Uani 1 1 d . . . . .
C5A C 0.0861(2) 0.3274(2) -0.01264(19) 0.0553(6) Uani 1 1 d . . . . .
H5A H 0.014023 0.367628 0.014217 0.066 Uiso 1 1 calc R U . . .
C6A C 0.0697(2) 0.3028(3) -0.0932(2) 0.0581(7) Uani 1 1 d . . . . .
C7A C 0.1755(2) 0.2456(2) -0.13438(18) 0.0535(6) Uani 1 1 d . . . . .
H7A H 0.161962 0.230751 -0.189568 0.064 Uiso 1 1 calc R U . . .
C8A C 0.6482(2) 0.0648(2) -0.15093(17) 0.0438(5) Uani 1 1 d . . . . .
C9A C 0.6534(2) 0.0280(2) -0.23003(18) 0.0519(6) Uani 1 1 d . . . . .
H9A H 0.576723 0.040717 -0.261885 0.062 Uiso 1 1 calc R U . . .
C10A C 0.7713(3) -0.0272(2) -0.26136(19) 0.0572(6) Uani 1 1 d . . . . .
H10A H 0.773885 -0.050728 -0.314416 0.069 Uiso 1 1 calc R U . . .
C11A C 0.8840(2) -0.0468(2) -0.2139(2) 0.0546(6) Uani 1 1 d . . . . .
C12A C 0.8835(2) -0.0120(2) -0.1358(2) 0.0565(6) Uani 1 1 d . . . . .
H12A H 0.960962 -0.025780 -0.104318 0.068 Uiso 1 1 calc R U . . .
C13A C 0.7658(2) 0.0435(2) -0.10513(18) 0.0491(6) Uani 1 1 d . . . . .
C14A C 0.6118(6) 0.1330(5) 0.2496(5) 0.0795(16) Uani 0.825(5) 1 d . U P B 1
H14A H 0.633721 0.204175 0.233456 0.095 Uiso 0.825(5) 1 calc R U P B 1
H14B H 0.665427 0.079138 0.216940 0.095 Uiso 0.825(5) 1 calc R U P B 1
C15A C 0.6368(4) 0.0527(5) 0.3638(4) 0.0909(14) Uani 0.825(5) 1 d . U P B 1
H15A H 0.615888 -0.018928 0.378908 0.109 Uiso 0.825(5) 1 calc R U P B 1
H15B H 0.728994 0.016194 0.389581 0.109 Uiso 0.825(5) 1 calc R U P B 1
C16A C 0.4242(3) 0.1882(6) 0.3727(3) 0.0886(13) Uani 0.825(5) 1 d . U P B 1
H16A H 0.372219 0.241633 0.406166 0.106 Uiso 0.825(5) 1 calc R U P B 1
H16B H 0.397368 0.120816 0.385855 0.106 Uiso 0.825(5) 1 calc R U P B 1
C17A C 0.4004(4) 0.2714(5) 0.2596(4) 0.0864(14) Uani 0.825(5) 1 d . U P B 1
H17A H 0.307814 0.313947 0.232413 0.104 Uiso 0.825(5) 1 calc R U P B 1
H17B H 0.429284 0.337693 0.245221 0.104 Uiso 0.825(5) 1 calc R U P B 1
O5A O 0.4766(5) 0.1824(4) 0.2147(4) 0.0741(12) Uani 0.825(5) 1 d . U P B 1
O6A O 0.5601(3) 0.1297(4) 0.4128(3) 0.0909(11) Uani 0.825(5) 1 d . U P B 1
C14D C 0.610(4) 0.091(3) 0.267(3) 0.086(3) Uani 0.175(5) 1 d . U P B 2
H14E H 0.591150 0.023002 0.316282 0.104 Uiso 0.175(5) 1 calc R U P B 2
H14F H 0.674191 0.055663 0.228020 0.104 Uiso 0.175(5) 1 calc R U P B 2
C15D C 0.6463(17) 0.155(3) 0.3106(18) 0.090(3) Uani 0.175(5) 1 d . U P B 2
H15E H 0.727733 0.092987 0.357434 0.108 Uiso 0.175(5) 1 calc R U P B 2
H15F H 0.663645 0.221161 0.256982 0.108 Uiso 0.175(5) 1 calc R U P B 2
C16D C 0.4236(18) 0.283(3) 0.321(2) 0.086(3) Uani 0.175(5) 1 d . U P B 2
H16E H 0.404051 0.367552 0.265586 0.104 Uiso 0.175(5) 1 calc R U P B 2
H16F H 0.371704 0.296711 0.372772 0.104 Uiso 0.175(5) 1 calc R U P B 2
C17D C 0.395(2) 0.204(3) 0.2832(19) 0.086(3) Uani 0.175(5) 1 d . U P B 2
H17E H 0.301719 0.239158 0.260372 0.104 Uiso 0.175(5) 1 calc R U P B 2
H17F H 0.429655 0.113364 0.332072 0.104 Uiso 0.175(5) 1 calc R U P B 2
O6D O 0.5582(13) 0.2136(19) 0.3608(13) 0.084(3) Uani 0.175(5) 1 d . U P B 2
O5D O 0.474(3) 0.225(2) 0.193(2) 0.084(3) Uani 0.175(5) 1 d . U P B 2
C1B C 0.5884(2) 0.3656(2) 0.65437(18) 0.0508(6) Uani 1 1 d . . . . .
N1B N 0.46771(18) 0.38477(19) 0.62235(16) 0.0481(5) Uani 1 1 d . . . . .
H1BN H 0.465(3) 0.358(3) 0.576(2) 0.070(8) Uiso 1 1 d . . . . .
O1B O 0.60772(18) 0.3977(2) 0.71834(16) 0.0792(6) Uani 1 1 d . . . . .
Cl1B Cl 1.08145(7) 0.20419(10) 0.64584(8) 0.0935(3) Uani 1 1 d . . . . .
C2B C 0.6999(2) 0.3005(2) 0.60750(17) 0.0446(5) Uani 1 1 d . . . . .
N2B N -0.0253(2) 0.6289(2) 0.7227(2) 0.0697(7) Uani 1 1 d . . . . .
O2B O 0.57480(18) 0.2730(2) 0.50116(17) 0.0781(7) Uani 1 1 d . . . . .
H2BO H 0.580(3) 0.229(3) 0.473(3) 0.086(11) Uiso 1 1 d . . . . .
Cl2B Cl 0.24778(6) 0.39735(7) 0.51497(5) 0.0651(2) Uani 1 1 d . . . . .
C3B C 0.6924(2) 0.2567(2) 0.53513(18) 0.0500(6) Uani 1 1 d . . . . .
O3B O -0.0336(2) 0.6439(2) 0.80059(16) 0.0787(6) Uani 1 1 d . . . . .
C4B C 0.8043(2) 0.1979(2) 0.49778(19) 0.0549(6) Uani 1 1 d . . . . .
H4B H 0.798140 0.169795 0.449099 0.066 Uiso 1 1 calc R U . . .
O4B O -0.1203(2) 0.6699(3) 0.6609(2) 0.1242(11) Uani 1 1 d . . . . .
C5B C 0.9230(2) 0.1812(2) 0.53180(19) 0.0551(6) Uani 1 1 d . . . . .
H5B H 0.997504 0.142083 0.506502 0.066 Uiso 1 1 calc R U . . .
O5B O 0.4373(3) 0.5460(3) 0.90246(19) 0.1092(8) Uani 1 1 d . . . . .
C6B C 0.9311(2) 0.2229(2) 0.6040(2) 0.0541(6) Uani 1 1 d . . . . .
C7B C 0.8217(2) 0.2821(2) 0.64143(18) 0.0517(6) Uani 1 1 d . . . . .
H7B H 0.829340 0.310118 0.689869 0.062 Uiso 1 1 calc R U . . .
C8B C 0.3484(2) 0.4433(2) 0.65207(17) 0.0442(5) Uani 1 1 d . . . . .
C9B C 0.3344(2) 0.4908(2) 0.72529(18) 0.0511(6) Uani 1 1 d . . . . .
H9B H 0.407745 0.482746 0.757981 0.061 Uiso 1 1 calc R U . . .
C10B C 0.2124(2) 0.5496(2) 0.74962(18) 0.0531(6) Uani 1 1 d . . . . .
H10B H 0.203533 0.580248 0.799051 0.064 Uiso 1 1 calc R U . . .
C11B C 0.1045(2) 0.5625(2) 0.70031(18) 0.0513(6) Uani 1 1 d . . . . .
C12B C 0.1140(2) 0.5164(2) 0.62787(19) 0.0519(6) Uani 1 1 d . . . . .
H12B H 0.039787 0.525811 0.595173 0.062 Uiso 1 1 calc R U . . .
C13B C 0.2358(2) 0.4563(2) 0.60530(17) 0.0469(5) Uani 1 1 d . . . . .
C14B C 0.5620(3) 0.4345(4) 0.9423(3) 0.0977(11) Uani 1 1 d . . . . .
H14C H 0.612191 0.430298 0.887516 0.117 Uiso 1 1 calc R U . . .
H14D H 0.549916 0.356430 0.972069 0.117 Uiso 1 1 calc R U . . .
C15B C 0.3658(3) 0.5608(4) 0.9812(3) 0.1023(12) Uani 1 1 d . . . . .
H15C H 0.344598 0.488569 1.013040 0.123 Uiso 1 1 calc R U . . .
H15D H 0.284015 0.640460 0.952487 0.123 Uiso 1 1 calc R U . . .

loop_
_atom_site_aniso_label
_atom_site_aniso_U_11
_atom_site_aniso_U_22
_atom_site_aniso_U_33
_atom_site_aniso_U_23
_atom_site_aniso_U_13
_atom_site_aniso_U_12
C1A 0.0431(13) 0.0479(13) 0.0455(13) -0.0219(11) 0.0112(10) -0.0175(10)
Cl1A 0.0427(7) 0.126(3) 0.108(2) -0.072(2) 0.0066(9) -0.0208(14)
Cl1D 0.038(3) 0.122(6) 0.102(4) -0.067(5) 0.022(2) -0.039(4)
N1A 0.0421(11) 0.0583(12) 0.0487(12) -0.0330(10) 0.0152(9) -0.0217(9)
O1A 0.0533(10) 0.0965(14) 0.0638(11) -0.0547(11) 0.0114(9) -0.0264(10)
C2A 0.0424(12) 0.0440(12) 0.0403(12) -0.0193(10) 0.0126(10) -0.0198(10)
Cl2A 0.0529(4) 0.0917(5) 0.0903(5) -0.0635(5) 0.0162(4) -0.0303(4)
N2A 0.0598(16) 0.0627(15) 0.0900(19) -0.0364(14) 0.0383(14) -0.0189(12)
O2A 0.0457(10) 0.1053(15) 0.0695(13) -0.0629(12) 0.0166(9) -0.0308(10)
C3A 0.0415(12) 0.0509(13) 0.0488(13) -0.0253(11) 0.0134(10) -0.0219(11)
O3A 0.0907(16) 0.0828(15) 0.0901(16) -0.0481(13) 0.0541(13) -0.0287(12)
C4A 0.0516(14) 0.0629(15) 0.0508(14) -0.0335(12) 0.0186(11) -0.0255(12)
O4A 0.0518(14) 0.159(3) 0.155(3) -0.095(2) 0.0357(16) -0.0258(15)
C5A 0.0438(14) 0.0612(16) 0.0572(15) -0.0290(13) 0.0186(12) -0.0184(12)
C6A 0.0414(13) 0.0767(18) 0.0568(15) -0.0321(14) 0.0126(11) -0.0246(13)
C7A 0.0452(13) 0.0676(16) 0.0484(14) -0.0283(12) 0.0103(11) -0.0233(12)
C8A 0.0420(12) 0.0412(12) 0.0451(12) -0.0183(10) 0.0148(10) -0.0172(10)
C9A 0.0502(14) 0.0589(15) 0.0488(14) -0.0277(12) 0.0147(11) -0.0229(12)
C10A 0.0633(16) 0.0557(15) 0.0519(14) -0.0284(12) 0.0239(13) -0.0228(13)
C11A 0.0515(15) 0.0456(14) 0.0593(15) -0.0225(12) 0.0265(12) -0.0174(11)
C12A 0.0425(13) 0.0518(15) 0.0724(17) -0.0267(13) 0.0166(12) -0.0197(11)
C13A 0.0463(13) 0.0464(13) 0.0558(14) -0.0255(12) 0.0154(11) -0.0194(11)
C14A 0.0451(17) 0.111(4) 0.099(3) -0.074(3) 0.021(2) -0.023(3)
C15A 0.063(2) 0.114(3) 0.103(3) -0.080(2) 0.0052(19) -0.014(2)
C16A 0.0531(18) 0.143(3) 0.090(3) -0.086(2) 0.0178(18) -0.029(2)
C17A 0.0500(19) 0.117(3) 0.102(3) -0.077(3) 0.0162(19) -0.018(2)
O5A 0.0497(14) 0.112(3) 0.079(2) -0.067(2) 0.0171(16) -0.029(2)
O6A 0.0591(14) 0.129(3) 0.095(2) -0.086(2) 0.0015(15) -0.0161(17)
C14D 0.054(4) 0.118(5) 0.096(5) -0.075(4) 0.014(4) -0.020(5)
C15D 0.055(4) 0.123(5) 0.099(5) -0.078(4) 0.011(4) -0.018(4)
C16D 0.053(4) 0.126(5) 0.097(5) -0.083(4) 0.011(4) -0.021(4)
C17D 0.055(4) 0.126(5) 0.093(5) -0.077(4) 0.012(4) -0.026(4)
O6D 0.052(4) 0.124(5) 0.098(4) -0.086(4) 0.011(4) -0.023(4)
O5D 0.049(4) 0.120(5) 0.098(5) -0.076(4) 0.013(4) -0.023(5)
C1B 0.0476(14) 0.0593(15) 0.0484(13) -0.0314(12) 0.0134(11) -0.0195(12)
N1B 0.0389(11) 0.0590(12) 0.0543(12) -0.0375(11) 0.0132(9) -0.0170(9)
O1B 0.0530(11) 0.1250(17) 0.0902(14) -0.0826(14) 0.0214(10) -0.0333(11)
Cl1B 0.0485(4) 0.1396(8) 0.1278(7) -0.0910(7) 0.0267(4) -0.0423(5)
C2B 0.0405(12) 0.0499(13) 0.0430(12) -0.0232(11) 0.0126(10) -0.0178(10)
N2B 0.0500(14) 0.0842(17) 0.0796(17) -0.0497(14) 0.0280(13) -0.0223(12)
O2B 0.0447(10) 0.1228(18) 0.0955(15) -0.0864(15) 0.0164(10) -0.0260(11)
Cl2B 0.0562(4) 0.0892(5) 0.0806(5) -0.0634(4) 0.0236(3) -0.0350(4)
C3B 0.0409(13) 0.0601(15) 0.0494(13) -0.0297(12) 0.0106(10) -0.0176(11)
O3B 0.0736(13) 0.0944(15) 0.0803(14) -0.0582(12) 0.0419(11) -0.0318(11)
C4B 0.0493(14) 0.0633(16) 0.0517(14) -0.0330(12) 0.0146(11) -0.0182(12)
O4B 0.0447(13) 0.203(3) 0.138(2) -0.120(2) 0.0233(14) -0.0240(15)
C5B 0.0457(14) 0.0601(16) 0.0560(15) -0.0290(13) 0.0196(12) -0.0183(12)
O5B 0.0944(18) 0.128(2) 0.0914(17) -0.0634(16) -0.0021(14) -0.0216(16)
C6B 0.0405(13) 0.0614(15) 0.0612(15) -0.0284(13) 0.0149(11) -0.0224(12)
C7B 0.0480(13) 0.0583(15) 0.0531(14) -0.0301(12) 0.0141(11) -0.0224(12)
C8B 0.0431(12) 0.0430(12) 0.0443(12) -0.0222(10) 0.0141(10) -0.0152(10)
C9B 0.0425(13) 0.0600(15) 0.0512(14) -0.0331(12) 0.0105(11) -0.0152(11)
C10B 0.0538(14) 0.0590(15) 0.0466(13) -0.0329(12) 0.0169(11) -0.0168(12)
C11B 0.0453(13) 0.0558(15) 0.0515(14) -0.0284(12) 0.0192(11) -0.0178(11)
C12B 0.0447(13) 0.0587(15) 0.0572(14) -0.0301(12) 0.0159(11) -0.0235(12)
C13B 0.0481(13) 0.0499(13) 0.0487(13) -0.0285(11) 0.0166(11) -0.0213(11)
C14B 0.090(3) 0.098(3) 0.106(3) -0.063(2) 0.012(2) -0.027(2)
C15B 0.079(2) 0.123(3) 0.107(3) -0.069(3) 0.007(2) -0.029(2)

loop_
_atom_type_symbol
_atom_type_description
_atom_type_scat_dispersion_real
_atom_type_scat_dispersion_imag
_atom_type_scat_source
C C 0.0033 0.0016 'International Tables Vol C Tables 4.2.6.8 and 6.1.1.4'
H H 0.0000 0.0000 'International Tables Vol C Tables 4.2.6.8 and 6.1.1.4'
N N 0.0061 0.0033 'International Tables Vol C Tables 4.2.6.8 and 6.1.1.4'
O O 0.0106 0.0060 'International Tables Vol C Tables 4.2.6.8 and 6.1.1.4'
Cl Cl 0.1484 0.1585 'International Tables Vol C Tables 4.2.6.8 and 6.1.1.4'

loop_
_geom_angle_atom_site_label_1
_geom_angle_atom_site_label_2
_geom_angle_atom_site_label_3
_geom_angle
_geom_angle_site_symmetry_1
_geom_angle_site_symmetry_3
_geom_angle_publ_flag
O1A C1A N1A 123.1(2) . . ?
O1A C1A C2A 120.9(2) . . ?
N1A C1A C2A 115.97(19) . . ?
C1A N1A C8A 128.2(2) . . ?
C1A N1A H1AN 118.0(17) . . ?
C8A N1A H1AN 113.8(17) . . ?
C7A C2A C3A 117.7(2) . . ?
C7A C2A C1A 115.19(19) . . ?
C3A C2A C1A 127.1(2) . . ?
O3A N2A O4A 123.5(3) . . ?
O3A N2A C11A 118.5(3) . . ?
O4A N2A C11A 118.0(3) . . ?
C3A O2A H2AO 113(2) . . ?
O2A C3A C4A 120.9(2) . . ?
O2A C3A C2A 118.98(19) . . ?
C4A C3A C2A 120.1(2) . . ?
C5A C4A C3A 121.0(2) . . ?
C5A C4A H4A 119.5 . . ?
C3A C4A H4A 119.5 . . ?
C6A C5A C4A 119.0(2) . . ?
C6A C5A H5A 120.5 . . ?
C4A C5A H5A 120.5 . . ?
C5A C6A C7A 120.8(2) . . ?
C5A C6A Cl1A 118.1(2) . . ?
C7A C6A Cl1A 120.9(2) . . ?
C5A C6A Cl1D 121.8(4) . . ?
C7A C6A Cl1D 115.5(5) . . ?
C6A C7A C2A 121.2(2) . . ?
C6A C7A H7A 119.4 . . ?
C2A C7A H7A 119.4 . . ?
N1A C8A C13A 118.7(2) . . ?
N1A C8A C9A 123.6(2) . . ?
C13A C8A C9A 117.7(2) . . ?
C10A C9A C8A 120.7(2) . . ?
C10A C9A H9A 119.7 . . ?
C8A C9A H9A 119.7 . . ?
C11A C10A C9A 119.6(2) . . ?
C11A C10A H10A 120.2 . . ?
C9A C10A H10A 120.2 . . ?
C10A C11A C12A 121.7(2) . . ?
C10A C11A N2A 119.9(2) . . ?
C12A C11A N2A 118.4(3) . . ?
C11A C12A C13A 118.6(2) . . ?
C11A C12A H12A 120.7 . . ?
C13A C12A H12A 120.7 . . ?
C12A C13A C8A 121.8(2) . . ?
C12A C13A Cl2A 118.3(2) . . ?
C8A C13A Cl2A 119.93(17) . . ?
O5A C14A C15A 107.6(5) . . ?
O5A C14A H14A 110.2 . . ?
C15A C14A H14A 110.2 . . ?
O5A C14A H14B 110.2 . . ?
C15A C14A H14B 110.2 . . ?
H14A C14A H14B 108.5 . . ?
O6A C15A C14A 111.0(4) . . ?
O6A C15A H15A 109.4 . . ?
C14A C15A H15A 109.4 . . ?
O6A C15A H15B 109.4 . . ?
C14A C15A H15B 109.4 . . ?
H15A C15A H15B 108.0 . . ?
O6A C16A C17A 110.1(4) . . ?
O6A C16A H16A 109.6 . . ?
C17A C16A H16A 109.6 . . ?
O6A C16A H16B 109.6 . . ?
C17A C16A H16B 109.6 . . ?
H16A C16A H16B 108.1 . . ?
O5A C17A C16A 106.0(5) . . ?
O5A C17A H17A 110.5 . . ?
C16A C17A H17A 110.5 . . ?
O5A C17A H17B 110.5 . . ?
C16A C17A H17B 110.5 . . ?
H17A C17A H17B 108.7 . . ?
C14A O5A C17A 108.0(5) . . ?
C15A O6A C16A 110.1(3) . . ?
C15D C14D O5D 94(2) . . ?
C15D C14D H14E 112.9 . . ?
O5D C14D H14E 112.9 . . ?
C15D C14D H14F 112.9 . . ?
O5D C14D H14F 112.9 . . ?
H14E C14D H14F 110.4 . . ?
O6D C15D C14D 116(2) . . ?
O6D C15D H15E 108.2 . . ?
C14D C15D H15E 108.2 . . ?
O6D C15D H15F 108.2 . . ?
C14D C15D H15F 108.2 . . ?
H15E C15D H15F 107.4 . . ?
O6D C16D C17D 106.4(17) . . ?
O6D C16D H16E 110.5 . . ?
C17D C16D H16E 110.5 . . ?
O6D C16D H16F 110.5 . . ?
C17D C16D H16F 110.5 . . ?
H16E C16D H16F 108.7 . . ?
C16D C17D O5D 94(2) . . ?
C16D C17D H17E 112.8 . . ?
O5D C17D H17E 112.8 . . ?
C16D C17D H17F 112.8 . . ?
O5D C17D H17F 112.8 . . ?
H17E C17D H17F 110.3 . . ?
C15D O6D C16D 120.4(15) . . ?
C17D O5D C14D 91(2) . . ?
O1B C1B N1B 123.0(2) . . ?
O1B C1B C2B 120.3(2) . . ?
N1B C1B C2B 116.7(2) . . ?
C1B N1B C8B 128.6(2) . . ?
C1B N1B H1BN 115.6(18) . . ?
C8B N1B H1BN 115.8(18) . . ?
C7B C2B C3B 118.1(2) . . ?
C7B C2B C1B 115.5(2) . . ?
C3B C2B C1B 126.4(2) . . ?
O4B N2B O3B 123.2(2) . . ?
O4B N2B C11B 118.1(2) . . ?
O3B N2B C11B 118.7(2) . . ?
C3B O2B H2BO 114(2) . . ?
O2B C3B C4B 120.5(2) . . ?
O2B C3B C2B 119.2(2) . . ?
C4B C3B C2B 120.3(2) . . ?
C5B C4B C3B 120.7(2) . . ?
C5B C4B H4B 119.6 . . ?
C3B C4B H4B 119.6 . . ?
C4B C5B C6B 119.2(2) . . ?
C4B C5B H5B 120.4 . . ?
C6B C5B H5B 120.4 . . ?
C15B O5B C14B 110.9(3) . . ?
C7B C6B C5B 121.2(2) . . ?
C7B C6B Cl1B 119.6(2) . . ?
C5B C6B Cl1B 119.27(18) . . ?
C6B C7B C2B 120.6(2) . . ?
C6B C7B H7B 119.7 . . ?
C2B C7B H7B 119.7 . . ?
N1B C8B C9B 123.8(2) . . ?
N1B C8B C13B 118.19(19) . . ?
C9B C8B C13B 118.0(2) . . ?
C10B C9B C8B 120.5(2) . . ?
C10B C9B H9B 119.7 . . ?
C8B C9B H9B 119.7 . . ?
C11B C10B C9B 119.4(2) . . ?
C11B C10B H10B 120.3 . . ?
C9B C10B H10B 120.3 . . ?
C10B C11B C12B 121.9(2) . . ?
C10B C11B N2B 119.9(2) . . ?
C12B C11B N2B 118.2(2) . . ?
C13B C12B C11B 118.2(2) . . ?
C13B C12B H12B 120.9 . . ?
C11B C12B H12B 120.9 . . ?
C12B C13B C8B 121.9(2) . . ?
C12B C13B Cl2B 118.16(19) . . ?
C8B C13B Cl2B 119.96(17) . . ?
O5B C14B C15B 111.2(3) . 2_667 ?
O5B C14B H14C 109.4 . . ?
C15B C14B H14C 109.4 2_667 . ?
O5B C14B H14D 109.4 . . ?
C15B C14B H14D 109.4 2_667 . ?
H14C C14B H14D 108.0 . . ?
O5B C15B C14B 112.2(3) . 2_667 ?
O5B C15B H15C 109.2 . . ?
C14B C15B H15C 109.2 2_667 . ?
O5B C15B H15D 109.2 . . ?
C14B C15B H15D 109.2 2_667 . ?
H15C C15B H15D 107.9 . . ?

loop_
_geom_bond_atom_site_label_1
_geom_bond_atom_site_label_2
_geom_bond_distance
_geom_bond_site_symmetry_2
_geom_bond_publ_flag
C1A O1A 1.213(3) . ?
C1A N1A 1.371(3) . ?
C1A C2A 1.507(3) . ?
Cl1A C6A 1.743(4) . ?
Cl1D C6A 1.782(10) . ?
N1A C8A 1.394(3) . ?
N1A H1AN 0.83(2) . ?
C2A C7A 1.391(3) . ?
C2A C3A 1.392(3) . ?
Cl2A C13A 1.733(2) . ?
N2A O3A 1.213(3) . ?
N2A O4A 1.215(3) . ?
N2A C11A 1.463(3) . ?
O2A C3A 1.357(3) . ?
O2A H2AO 0.78(3) . ?
C3A C4A 1.390(3) . ?
C4A C5A 1.369(3) . ?
C4A H4A 0.9300 . ?
C5A C6A 1.369(3) . ?
C5A H5A 0.9300 . ?
C6A C7A 1.373(3) . ?
C7A H7A 0.9300 . ?
C8A C13A 1.396(3) . ?
C8A C9A 1.398(3) . ?
C9A C10A 1.382(3) . ?
C9A H9A 0.9300 . ?
C10A C11A 1.366(4) . ?
C10A H10A 0.9300 . ?
C11A C12A 1.377(4) . ?
C12A C13A 1.377(3) . ?
C12A H12A 0.9300 . ?
C14A O5A 1.422(9) . ?
C14A C15A 1.519(9) . ?
C14A H14A 0.9700 . ?
C14A H14B 0.9700 . ?
C15A O6A 1.413(4) . ?
C15A H15A 0.9700 . ?
C15A H15B 0.9700 . ?
C16A O6A 1.430(4) . ?
C16A C17A 1.512(8) . ?
C16A H16A 0.9700 . ?
C16A H16B 0.9700 . ?
C17A O5A 1.467(7) . ?
C17A H17A 0.9700 . ?
C17A H17B 0.9700 . ?
C14D C15D 1.41(4) . ?
C14D O5D 1.69(5) . ?
C14D H14E 0.9700 . ?
C14D H14F 0.9700 . ?
C15D O6D 1.35(2) . ?
C15D H15E 0.9700 . ?
C15D H15F 0.9700 . ?
C16D O6D 1.41(2) . ?
C16D C17D 1.47(3) . ?
C16D H16E 0.9700 . ?
C16D H16F 0.9700 . ?
C17D O5D 1.57(4) . ?
C17D H17E 0.9700 . ?
C17D H17F 0.9700 . ?
C1B O1B 1.218(3) . ?
C1B N1B 1.364(3) . ?
C1B C2B 1.500(3) . ?
N1B C8B 1.392(3) . ?
N1B H1BN 0.88(3) . ?
Cl1B C6B 1.736(3) . ?
C2B C7B 1.390(3) . ?
C2B C3B 1.396(3) . ?
N2B O4B 1.217(3) . ?
N2B O3B 1.219(3) . ?
N2B C11B 1.457(3) . ?
O2B C3B 1.355(3) . ?
O2B H2BO 0.79(3) . ?
Cl2B C13B 1.731(2) . ?
C3B C4B 1.392(3) . ?
C4B C5B 1.365(3) . ?
C4B H4B 0.9300 . ?
C5B C6B 1.376(3) . ?
C5B H5B 0.9300 . ?
O5B C15B 1.410(4) . ?
O5B C14B 1.424(4) . ?
C6B C7B 1.375(3) . ?
C7B H7B 0.9300 . ?
C8B C9B 1.395(3) . ?
C8B C13B 1.399(3) . ?
C9B C10B 1.380(3) . ?
C9B H9B 0.9300 . ?
C10B C11B 1.370(3) . ?
C10B H10B 0.9300 . ?
C11B C12B 1.378(3) . ?
C12B C13B 1.371(3) . ?
C12B H12B 0.9300 . ?
C14B C15B 1.452(5) 2_667 ?
C14B H14C 0.9700 . ?
C14B H14D 0.9700 . ?
C15B H15C 0.9700 . ?
C15B H15D 0.9700 . ?

loop_
_geom_torsion_atom_site_label_1
_geom_torsion_atom_site_label_2
_geom_torsion_atom_site_label_3
_geom_torsion_atom_site_label_4
_geom_torsion
_geom_torsion_site_symmetry_1
_geom_torsion_site_symmetry_2
_geom_torsion_site_symmetry_3
_geom_torsion_site_symmetry_4
_geom_torsion_publ_flag
O1A C1A N1A C8A -0.3(4) . . . . ?
C2A C1A N1A C8A -179.5(2) . . . . ?
O1A C1A C2A C7A -2.9(3) . . . . ?
N1A C1A C2A C7A 176.2(2) . . . . ?
O1A C1A C2A C3A 177.1(2) . . . . ?
N1A C1A C2A C3A -3.7(3) . . . . ?
C7A C2A C3A O2A 177.5(2) . . . . ?
C1A C2A C3A O2A -2.6(4) . . . . ?
C7A C2A C3A C4A -1.3(3) . . . . ?
C1A C2A C3A C4A 178.7(2) . . . . ?
O2A C3A C4A C5A -177.9(2) . . . . ?
C2A C3A C4A C5A 0.8(4) . . . . ?
C3A C4A C5A C6A 0.4(4) . . . . ?
C4A C5A C6A C7A -1.2(4) . . . . ?
C4A C5A C6A Cl1A -175.9(5) . . . . ?
C4A C5A C6A Cl1D 162.5(9) . . . . ?
C5A C6A C7A C2A 0.7(4) . . . . ?
Cl1A C6A C7A C2A 175.3(5) . . . . ?
Cl1D C6A C7A C2A -163.9(8) . . . . ?
C3A C2A C7A C6A 0.5(4) . . . . ?
C1A C2A C7A C6A -179.5(2) . . . . ?
C1A N1A C8A C13A 179.9(2) . . . . ?
C1A N1A C8A C9A -0.9(4) . . . . ?
N1A C8A C9A C10A -179.4(2) . . . . ?
C13A C8A C9A C10A -0.2(4) . . . . ?
C8A C9A C10A C11A 0.6(4) . . . . ?
C9A C10A C11A C12A -0.6(4) . . . . ?
C9A C10A C11A N2A -179.8(2) . . . . ?
O3A N2A C11A C10A 7.8(4) . . . . ?
O4A N2A C11A C10A -171.6(3) . . . . ?
O3A N2A C11A C12A -171.5(2) . . . . ?
O4A N2A C11A C12A 9.2(4) . . . . ?
C10A C11A C12A C13A 0.2(4) . . . . ?
N2A C11A C12A C13A 179.5(2) . . . . ?
C11A C12A C13A C8A 0.2(4) . . . . ?
C11A C12A C13A Cl2A 179.71(19) . . . . ?
N1A C8A C13A C12A 179.1(2) . . . . ?
C9A C8A C13A C12A -0.2(3) . . . . ?
N1A C8A C13A Cl2A -0.4(3) . . . . ?
C9A C8A C13A Cl2A -179.70(18) . . . . ?
O5A C14A C15A O6A -60.2(6) . . . . ?
O6A C16A C17A O5A 62.3(6) . . . . ?
C15A C14A O5A C17A 64.5(6) . . . . ?
C16A C17A O5A C14A -65.8(6) . . . . ?
C14A C15A O6A C16A 56.9(6) . . . . ?
C17A C16A O6A C15A -58.7(6) . . . . ?
O5D C14D C15D O6D 59(3) . . . . ?
O6D C16D C17D O5D -69(2) . . . . ?
C14D C15D O6D C16D -42(4) . . . . ?
C17D C16D O6D C15D 43(3) . . . . ?
C16D C17D O5D C14D 91(2) . . . . ?
C15D C14D O5D C17D -84(3) . . . . ?
O1B C1B N1B C8B 1.4(4) . . . . ?
C2B C1B N1B C8B -179.3(2) . . . . ?
O1B C1B C2B C7B -0.6(4) . . . . ?
N1B C1B C2B C7B -180.0(2) . . . . ?
O1B C1B C2B C3B 178.7(3) . . . . ?
N1B C1B C2B C3B -0.6(4) . . . . ?
C7B C2B C3B O2B 179.7(2) . . . . ?
C1B C2B C3B O2B 0.4(4) . . . . ?
C7B C2B C3B C4B -0.8(4) . . . . ?
C1B C2B C3B C4B 179.8(2) . . . . ?
O2B C3B C4B C5B -180.0(2) . . . . ?
C2B C3B C4B C5B 0.6(4) . . . . ?
C3B C4B C5B C6B 0.1(4) . . . . ?
C4B C5B C6B C7B -0.7(4) . . . . ?
C4B C5B C6B Cl1B -178.9(2) . . . . ?
C5B C6B C7B C2B 0.4(4) . . . . ?
Cl1B C6B C7B C2B 178.70(19) . . . . ?
C3B C2B C7B C6B 0.3(4) . . . . ?
C1B C2B C7B C6B 179.7(2) . . . . ?
C1B N1B C8B C9B -1.9(4) . . . . ?
C1B N1B C8B C13B 177.6(2) . . . . ?
N1B C8B C9B C10B 178.9(2) . . . . ?
C13B C8B C9B C10B -0.5(4) . . . . ?
C8B C9B C10B C11B -0.8(4) . . . . ?
C9B C10B C11B C12B 1.1(4) . . . . ?
C9B C10B C11B N2B -177.7(2) . . . . ?
O4B N2B C11B C10B 160.5(3) . . . . ?
O3B N2B C11B C10B -17.4(4) . . . . ?
O4B N2B C11B C12B -18.4(4) . . . . ?
O3B N2B C11B C12B 163.7(2) . . . . ?
C10B C11B C12B C13B -0.1(4) . . . . ?
N2B C11B C12B C13B 178.7(2) . . . . ?
C11B C12B C13B C8B -1.3(4) . . . . ?
C11B C12B C13B Cl2B 179.53(19) . . . . ?
N1B C8B C13B C12B -177.9(2) . . . . ?
C9B C8B C13B C12B 1.6(4) . . . . ?
N1B C8B C13B Cl2B 1.3(3) . . . . ?
C9B C8B C13B Cl2B -179.23(18) . . . . ?
C15B O5B C14B C15B -54.4(5) . . . 2_667 ?
C14B O5B C15B C14B 55.0(5) . . . 2_667 ?
